data_7053425
loop_
_publ_author_name
'Kannappan, Ramu'
'Bucher, Christophe'
'Saint-Aman, Eric'
'Moutet, Jean-Claude'
'Milet, Anne'
'Oltean, Mircea'
'M\'etay, Estelle'
'Pellet-Rostaing, St\'ephane'
'Lemaire, Marc'
'Chaix, Carole'

_publ_section_title
;
 Viologen-based redox-switchable anion-binding receptors
;
_journal_issue 7
_journal_name_full 'New Journal of Chemistry'
_journal_page_first 1373
_journal_paper_doi 10.1039/b9nj00757a
_journal_volume 34
_journal_year 2010
_chemical_formula_sum 'C13 H15 F12 N3 O P2'
_chemical_formula_weight 519.21
_space_group_IT_number 61
_symmetry_cell_setting orthorhombic
_symmetry_Int_Tables_number 61
_symmetry_space_group_name_Hall '-P 2ac 2ab'
_symmetry_space_group_name_H-M 'P b c a'
_audit_creation_date 2010-03-03
_audit_creation_method 'by teXsan v1.8'
_cell_angle_alpha 90
_cell_angle_beta 90
_cell_angle_gamma 90
_cell_formula_units_Z 8
_cell_length_a 23.589(4)
_cell_length_b 19.661(3)
_cell_length_c 8.559(2)
_cell_measurement_reflns_used 25
_cell_measurement_temperature 293.0
_cell_measurement_theta_max 23.67
_cell_measurement_theta_min 21.85
_cell_volume 3969.5(13)
_computing_cell_refinement 'Enraf-Nonius CAD4'
_computing_data_collection 'Enraf-Nonius CAD4'
_computing_data_reduction 'teXsan (MSC, 1992-1997)'
_computing_publication_material 'teXsan (MSC, 1992-1997)'
_computing_structure_refinement 'teXsan (MSC, 1992-1997)'
_computing_structure_solution SIR92
_diffrn_ambient_temperature 293.0
_diffrn_measured_fraction_theta_full 1.0
_diffrn_measured_fraction_theta_max 1.0
_diffrn_measurement_device_type CAD-4
_diffrn_measurement_method \w
_diffrn_orient_matrix_UB_11 0.03237
_diffrn_orient_matrix_UB_12 -0.02301
_diffrn_orient_matrix_UB_13 -0.05376
_diffrn_orient_matrix_UB_21 0.01893
_diffrn_orient_matrix_UB_22 0.04501
_diffrn_orient_matrix_UB_23 -0.01506
_diffrn_orient_matrix_UB_31 0.01976
_diffrn_orient_matrix_UB_32 -0.00545
_diffrn_orient_matrix_UB_33 0.10270
_diffrn_radiation_detector 'scintillation counter'
_diffrn_radiation_monochromator graphite
_diffrn_radiation_source 'X-ray tube'
_diffrn_radiation_type 'Cu K\a'
_diffrn_radiation_wavelength 1.54178
_diffrn_reflns_av_R_equivalents 0.00000
_diffrn_reflns_av_sigmaI/netI 0.040
_diffrn_reflns_limit_h_max 29
_diffrn_reflns_limit_h_min 0
_diffrn_reflns_limit_k_max 24
_diffrn_reflns_limit_k_min 0
_diffrn_reflns_limit_l_max 10
_diffrn_reflns_limit_l_min 0
_diffrn_reflns_number 4097
_diffrn_reflns_reduction_process 'Lp corrections applied'
_diffrn_reflns_theta_full 75.00
_diffrn_reflns_theta_max 75.00
_diffrn_reflns_theta_min 3.74
_diffrn_standards_decay_% -0.10
_diffrn_standards_interval_count 0
_diffrn_standards_number 2
_exptl_absorpt_coefficient_mu 3.174
_exptl_absorpt_correction_type none
_exptl_crystal_colour yellow
_exptl_crystal_density_diffrn 1.737
_exptl_crystal_density_meas ?
_exptl_crystal_description prism
_exptl_crystal_F_000 2080.00
_exptl_crystal_size_max 0.35
_exptl_crystal_size_mid 0.21
_exptl_crystal_size_min 0.18
_refine_diff_density_max 0.25
_refine_diff_density_min -0.23
_refine_ls_extinction_coef 0.0000017(5)
_refine_ls_extinction_expression 'equ(3) Acta Cryst.(1968) A24, p213.'
_refine_ls_extinction_method 'Zachariasen (1967)'
_refine_ls_goodness_of_fit_all 2.001
_refine_ls_goodness_of_fit_ref 2.001
_refine_ls_hydrogen_treatment noref
_refine_ls_matrix_type full
_refine_ls_number_constraints 0
_refine_ls_number_parameters 288
_refine_ls_number_reflns 2332
_refine_ls_number_restraints 0
_refine_ls_R_factor_all 0.0717
_refine_ls_R_factor_gt 0.0717
_refine_ls_shift/su_max 0.0050
_refine_ls_shift/su_mean 0.0010
_refine_ls_structure_factor_coef F
_refine_ls_weighting_details 'w = 1/[\s^2^(Fo) + 0.00250|Fo|^2^]'
_refine_ls_weighting_scheme sigma
_refine_ls_wR_factor_all 0.1152
_refine_ls_wR_factor_ref 0.1152
_reflns_number_gt 2332
_reflns_number_total 4097
_reflns_threshold_expression I>1.50\s(I)
_cod_data_source_file b9nj00757a.txt
_cod_data_source_block BUCHE
_cod_depositor_comments
;
 Changing the values of the '_atom_site_label' and related data items
 (e. g. '_atom_site_aniso_label') to match each other in order to relate
 data from different loops.

 Antanas Vaitkus,
 2017-03-03

The following automatic conversions were performed:

'_exptl_crystal_density_meas' value 'not measured' was changed to '?'
- the value is perceived as not measured.

Automatic conversion script
Id: cif_fix_values 3008 2015-01-20 13:52:24Z robertas 

The following automatic conversions were performed:
data name '_geom_bond_atom_site_label_D' replaced with
'_geom_hbond_atom_site_label_D' as specified in the replacement file
'/home/antanas/src/cod-tools/trunk/data/replacement-values/replacement_tags.lst'.

data
name '_geom_bond_atom_site_label_H' replaced with
'_geom_hbond_atom_site_label_H' as specified in the replacement file
'/home/antanas/src/cod-tools/trunk/data/replacement-values/replacement_tags.lst'.

data
name '_geom_contact_atom_site_label_a' replaced with
'_geom_hbond_atom_site_label_A' as specified in the replacement file
'/home/antanas/src/cod-tools/trunk/data/replacement-values/replacement_tags.lst'.

data
name '_geom_bond_distance_DH' replaced with '_geom_hbond_distance_DH'
as specified in the replacement file
'/home/antanas/src/cod-tools/trunk/data/replacement-values/replacement_tags.lst'.

data
name '_geom_contact_distance_HA' replaced with
'_geom_hbond_distance_HA' as specified in the replacement file
'/home/antanas/src/cod-tools/trunk/data/replacement-values/replacement_tags.lst'.

data
name '_geom_contact_distance_DA' replaced with
'_geom_hbond_distance_DA' as specified in the replacement file
'/home/antanas/src/cod-tools/trunk/data/replacement-values/replacement_tags.lst'.

data
name '_geom_angle_DHA' replaced with '_geom_hbond_angle_DHA' as
specified in the replacement file
'/home/antanas/src/cod-tools/trunk/data/replacement-values/replacement_tags.lst'.

data
name '_geom_contact_site_symmetry_A' replaced with
'_geom_hbond_site_symmetry_A' as specified in the replacement file
'/home/antanas/src/cod-tools/trunk/data/replacement-values/replacement_tags.lst'.

Automatic conversion script
Id: cif_correct_tags 5005 2017-03-03 11:38:54Z antanas 
;
_cod_original_sg_symbol_H-M 'P b c a '
_cod_original_formula_sum 'C13 H15 F12 N3 O P2 '
_cod_database_code 7053425

loop_
_symmetry_equiv_pos_as_xyz
' +x, +y, +z'
'1/2+x,1/2-y, -z'
' -x,1/2+y,1/2-z'
'1/2-x, -y,1/2+z'
' -x, -y, -z'
'1/2-x,1/2+y, +z'
' +x,1/2-y,1/2+z'
'1/2+x, +y,1/2-z'

loop_
_atom_site_label
_atom_site_fract_x
_atom_site_fract_y
_atom_site_fract_z
_atom_site_U_iso_or_equiv
_atom_site_occupancy
_atom_site_refinement_flags
_atom_site_adp_type
_atom_site_calc_flag
P1 0.91386(5) -0.11385(6) 0.2069(1) 0.0665(4) 1.000 . Uani d
P2 0.67758(5) -0.36885(6) 1.0375(1) 0.0760(4) 1.000 . Uani d
F1 0.8822(2) -0.0851(2) 0.0596(4) 0.118(1) 1.000 . Uani d
F2 0.8545(2) -0.1268(3) 0.2839(5) 0.140(2) 1.000 . Uani d
F3 0.9152(2) -0.0446(2) 0.2938(6) 0.141(2) 1.000 . Uani d
F4 0.9147(2) -0.1847(2) 0.1154(6) 0.133(2) 1.000 . Uani d
F5 0.9729(2) -0.0977(2) 0.1260(4) 0.111(1) 1.000 . Uani d
F6 0.9433(3) -0.1467(3) 0.3499(5) 0.161(2) 1.000 . Uani d
F7a 0.6150(3) -0.3824(5) 1.022(2) 0.245(5) 0.750 . Uani d
F7b 0.6245 -0.3817 1.1365 0.141 0.250 G Uiso d
F8a 0.6838(3) -0.4133(3) 1.1868(6) 0.143(2) 0.750 . Uani d
F8b 0.7007 -0.4387 1.0850 0.141 0.250 G Uiso d
F9a 0.6946(4) -0.4342(4) 0.9502(8) 0.163(3) 0.750 . Uani d
F9b 0.6484 -0.4009 0.8964 0.141 0.250 G Uiso d
F10a 0.6667(4) -0.3024(3) 1.133(1) 0.174(3) 0.750 . Uani d
F10b 0.7210(7) -0.3578(9) 1.150(2) 0.144 0.250 G Uiso d
F11a 0.6773(3) -0.3221(4) 0.8890(7) 0.145(2) 0.750 . Uani d
F11b 0.6553(8) -0.2972(6) 1.041(2) 0.144 0.250 G Uiso d
F12a 0.7439(2) -0.3501(3) 1.060(1) 0.147(3) 0.750 . Uani d
F12b 0.7124(7) -0.3563(9) 0.898(2) 0.144 0.250 G Uiso d
O1 1.0421(1) -0.1911(1) 0.5783(3) 0.0659(8) 1.000 . Uani d
N1 0.9635(1) -0.1369(2) 0.7711(4) 0.0578(8) 1.000 . Uani d
N2 0.7812(2) 0.1222(2) 0.5325(4) 0.065(1) 1.000 . Uani d
N3 1.0631(1) -0.2760(2) 0.7459(4) 0.0664(9) 1.000 . Uani d
C1 0.9812(2) -0.0722(2) 0.7720(5) 0.068(1) 1.000 . Uani d
C2 0.9462(2) -0.0204(2) 0.7211(5) 0.065(1) 1.000 . Uani d
C3 0.8932(1) -0.0363(2) 0.6620(4) 0.0538(9) 1.000 . Uani d
C4 0.8540(1) 0.0185(2) 0.6123(4) 0.0547(9) 1.000 . Uani d
C5 0.7964(2) 0.0113(2) 0.6291(6) 0.068(1) 1.000 . Uani d
C6 0.7608(2) 0.0634(2) 0.5911(6) 0.071(1) 1.000 . Uani d
C7 0.7420(2) 0.1775(3) 0.4954(9) 0.097(2) 1.000 . Uani d
C8 0.8362(2) 0.1302(2) 0.5120(5) 0.065(1) 1.000 . Uani d
C9 0.8741(2) 0.0794(2) 0.5498(5) 0.063(1) 1.000 . Uani d
C10 0.8773(2) -0.1035(2) 0.6572(5) 0.060(1) 1.000 . Uani d
C11 0.9130(2) -0.1528(2) 0.7129(5) 0.062(1) 1.000 . Uani d
C12 0.9998(2) -0.1905(2) 0.8321(4) 0.064(1) 1.000 . Uani d
C13 1.0371(1) -0.2195(2) 0.7038(4) 0.0522(9) 1.000 . Uani d
H1 1.0883 -0.2979 0.6755 0.080 1.000 . Uiso c
H2 1.0567 -0.2947 0.8467 0.080 1.000 . Uiso c
H3 1.0182 -0.0618 0.8082 0.082 1.000 . Uiso c
H4 0.9584 0.0256 0.7265 0.077 1.000 . Uiso c
H5 0.7813 -0.0302 0.6674 0.082 1.000 . Uiso c
H6 0.7212 0.0583 0.6062 0.085 1.000 . Uiso c
H7 0.7497 0.1941 0.3933 0.116 1.000 . Uiso c
H8 0.7467 0.2133 0.5689 0.116 1.000 . Uiso c
H9 0.7041 0.1611 0.4998 0.116 1.000 . Uiso c
H10 0.8500 0.1718 0.4703 0.078 1.000 . Uiso c
H11 0.9135 0.0858 0.5333 0.076 1.000 . Uiso c
H12 0.8415 -0.1157 0.6151 0.072 1.000 . Uiso c
H13 0.9014 -0.1991 0.7099 0.075 1.000 . Uiso c
H14 0.9768 -0.2257 0.8738 0.077 1.000 . Uiso c
H15 1.0231 -0.1723 0.9124 0.077 1.000 . Uiso c

loop_
_atom_site_aniso_label
_atom_site_aniso_U_11
_atom_site_aniso_U_22
_atom_site_aniso_U_33
_atom_site_aniso_U_12
_atom_site_aniso_U_13
_atom_site_aniso_U_23
P1 0.0612(7) 0.0789(8) 0.0595(7) 0.0121(4) 0.0038(4) -0.0050(5)
P2 0.0750(8) 0.0788(8) 0.0742(8) 0.0269(5) -0.0057(5) -0.0046(5)
F1 0.102(3) 0.174(4) 0.079(2) 0.036(2) -0.002(2) 0.016(2)
F2 0.094(3) 0.228(5) 0.099(3) -0.019(3) 0.032(2) 0.009(3)
F3 0.185(5) 0.120(3) 0.117(3) 0.005(3) 0.016(3) -0.046(2)
F4 0.198(5) 0.077(2) 0.122(3) -0.011(2) 0.044(3) -0.016(2)
F5 0.084(2) 0.156(3) 0.093(2) -0.030(2) 0.009(2) -0.022(2)
F6 0.164(4) 0.235(6) 0.085(2) 0.107(4) 0.003(3) 0.020(3)
F7a 0.075(4) 0.166(7) 0.50(2) 0.006(3) -0.004(7) 0.10(1)
F8a 0.198(7) 0.147(5) 0.085(3) 0.029(4) 0.029(4) 0.021(3)
F9a 0.223(8) 0.149(5) 0.116(4) 0.072(5) -0.047(5) -0.074(4)
F10a 0.192(7) 0.113(4) 0.218(8) 0.049(4) 0.057(6) -0.044(5)
F11a 0.141(5) 0.170(5) 0.123(4) 0.008(4) -0.042(4) 0.062(4)
F12a 0.086(3) 0.130(4) 0.224(8) 0.015(3) -0.038(4) 0.015(5)
O1 0.073(2) 0.072(2) 0.053(1) 0.003(1) 0.011(1) 0.005(1)
N1 0.059(2) 0.063(2) 0.052(2) 0.007(1) 0.008(1) -0.001(1)
N2 0.065(2) 0.061(2) 0.070(2) 0.001(1) -0.002(2) -0.005(1)
N3 0.064(2) 0.070(2) 0.066(2) 0.012(1) 0.012(2) 0.003(2)
C1 0.052(2) 0.079(2) 0.074(2) -0.003(2) -0.007(2) 0.000(2)
C2 0.058(2) 0.060(2) 0.076(2) -0.006(2) -0.006(2) -0.003(2)
C3 0.051(2) 0.064(2) 0.047(2) -0.003(1) 0.004(1) -0.006(1)
C4 0.054(2) 0.057(2) 0.053(2) -0.006(1) 0.002(1) -0.006(1)
C5 0.056(2) 0.061(2) 0.088(3) -0.011(2) -0.004(2) 0.001(2)
C6 0.050(2) 0.066(2) 0.097(3) -0.001(2) -0.003(2) -0.001(2)
C7 0.081(3) 0.076(3) 0.133(5) 0.019(2) 0.002(3) 0.008(3)
C8 0.061(2) 0.062(2) 0.072(2) -0.002(2) 0.008(2) 0.006(2)
C9 0.056(2) 0.065(2) 0.068(2) -0.004(2) 0.009(2) 0.008(2)
C10 0.058(2) 0.058(2) 0.064(2) -0.002(2) 0.001(2) -0.005(2)
C11 0.067(2) 0.055(2) 0.065(2) -0.003(2) 0.000(2) -0.004(2)
C12 0.075(2) 0.069(2) 0.049(2) 0.014(2) 0.009(2) 0.005(2)
C13 0.045(2) 0.062(2) 0.050(2) -0.004(1) 0.005(1) -0.002(1)

loop_
_atom_type_symbol
_atom_type_oxidation_number
_atom_type_number_in_cell
_atom_type_scat_dispersion_real
_atom_type_scat_dispersion_imag
_atom_type_scat_source
P 0 16 0.283 0.434
;International Tables for Crystallography
(1992, Vol. C, Tables 4.2.6.8 and 6.1.1.1)
;
F 0 96 0.069 0.053
;International Tables for Crystallography
(1992, Vol. C, Tables 4.2.6.8 and 6.1.1.1)
;
C 0 104 0.017 0.009
;International Tables for Crystallography
(1992, Vol. C, Tables 4.2.6.8 and 6.1.1.1)
;
N 0 24 0.029 0.018
;International Tables for Crystallography
(1992, Vol. C, Tables 4.2.6.8 and 6.1.1.1)
;
O 0 8 0.047 0.032
;International Tables for Crystallography
(1992, Vol. C, Tables 4.2.6.8 and 6.1.1.1)
;
H 0 120 0.000 0.000
;International Tables for Crystallography
(1992, Vol. C, Table 6.1.1.2)
;

loop_
_geom_angle_atom_site_label_1
_geom_angle_atom_site_label_2
_geom_angle_atom_site_label_3
_geom_angle
_geom_angle_publ_flag
F1 P1 F2 88.4(2) yes
F1 P1 F3 94.5(3) yes
F1 P1 F4 85.8(2) yes
F1 P1 F5 89.7(2) yes
F1 P1 F6 176.3(3) yes
F2 P1 F3 87.7(3) yes
F2 P1 F4 94.3(3) yes
F2 P1 F5 177.5(3) yes
F2 P1 F6 90.0(3) yes
F3 P1 F4 178.0(3) yes
F3 P1 F5 90.9(2) yes
F3 P1 F6 88.8(3) yes
F4 P1 F5 87.1(2) yes
F4 P1 F6 91.0(3) yes
F5 P1 F6 92.0(3) yes
F7a P2 F8a 93.8(7) yes
F7a P2 F9a 93.7(6) yes
F7a P2 F10a 92.0(6) yes
F7a P2 F11a 91.5(7) yes
F7a P2 F12a 176.5(6) yes
F8a P2 F9a 84.6(3) yes
F8a P2 F10a 93.3(4) yes
F8a P2 F11a 174.7(4) yes
F8a P2 F12a 86.5(4) yes
F9a P2 F10a 174.1(5) yes
F9a P2 F11a 95.5(4) yes
F9a P2 F12a 89.8(4) yes
F10a P2 F11a 86.1(4) yes
F10a P2 F12a 84.5(4) yes
F11a P2 F12a 88.2(4) yes
C1 N1 C11 120.4(3) yes
C1 N1 C12 120.2(3) yes
C11 N1 C12 119.4(3) yes
C6 N2 C7 119.5(4) yes
C6 N2 C8 120.2(4) yes
C7 N2 C8 120.3(4) yes
C13 N3 H1 120.0 no
C13 N3 H2 120.0 no
H1 N3 H2 120.0 no
N1 C1 C2 120.9(4) yes
N1 C1 H3 119.6 no
C2 C1 H3 119.6 no
C1 C2 C3 119.2(4) yes
C1 C2 H4 120.4 no
C3 C2 H4 120.4 no
C2 C3 C4 120.2(3) yes
C2 C3 C10 118.4(3) yes
C4 C3 C10 121.3(3) yes
C3 C4 C5 120.8(3) yes
C3 C4 C9 121.5(3) yes
C5 C4 C9 117.7(3) yes
C4 C5 C6 120.5(4) yes
C4 C5 H5 119.8 no
C6 C5 H5 119.8 no
N2 C6 C5 120.8(4) yes
N2 C6 H6 119.6 no
C5 C6 H6 119.6 no
N2 C7 H7 109.5 no
N2 C7 H8 109.5 no
N2 C7 H9 109.5 no
H7 C7 H8 109.5 no
H7 C7 H9 109.5 no
H8 C7 H9 109.5 no
N2 C8 C9 121.3(4) yes
N2 C8 H10 119.3 no
C9 C8 H10 119.3 no
C4 C9 C8 119.5(4) yes
C4 C9 H11 120.2 no
C8 C9 H11 120.2 no
C3 C10 C11 120.2(4) yes
C3 C10 H12 119.9 no
C11 C10 H12 119.9 no
N1 C11 C10 120.9(3) yes
N1 C11 H13 119.5 no
C10 C11 H13 119.5 no
N1 C12 C13 110.7(3) yes
N1 C12 H14 109.2 no
N1 C12 H15 109.2 no
C13 C12 H14 109.2 no
C13 C12 H15 109.2 no
H14 C12 H15 109.5 no
O1 C13 N3 125.5(3) yes
O1 C13 C12 121.6(3) yes
N3 C13 C12 112.9(3) yes

loop_
_geom_bond_atom_site_label_1
_geom_bond_atom_site_label_2
_geom_bond_distance
_geom_bond_publ_flag
P1 F1 1.571(4) yes
P1 F2 1.567(5) yes
P1 F3 1.552(5) yes
P1 F4 1.599(4) yes
P1 F5 1.587(4) yes
P1 F6 1.549(5) yes
P2 F7a 1.505(7) yes
P2 F8a 1.555(6) yes
P2 F9a 1.539(7) yes
P2 F10a 1.562(8) yes
P2 F11a 1.568(7) yes
P2 F12a 1.619(6) yes
O1 C13 1.216(4) yes
N1 C1 1.337(5) yes
N1 C11 1.330(5) yes
N1 C12 1.454(5) yes
N2 C6 1.348(5) yes
N2 C7 1.464(7) yes
N2 C8 1.319(6) yes
N3 C13 1.320(5) yes
N3 H1 0.95 no
N3 H2 0.95 no
C1 C2 1.381(6) yes
C1 H3 0.95 no
C2 C3 1.385(5) yes
C2 H4 0.95 no
C3 C4 1.483(5) yes
C3 C10 1.373(5) yes
C4 C5 1.373(5) yes
C4 C9 1.394(5) yes
C5 C6 1.364(6) yes
C5 H5 0.95 no
C6 H6 0.95 no
C7 H7 0.95 no
C7 H8 0.95 no
C7 H9 0.95 no
C8 C9 1.377(6) yes
C8 H10 0.95 no
C9 H11 0.95 no
C10 C11 1.369(5) yes
C10 H12 0.95 no
C11 H13 0.95 no
C12 C13 1.519(5) yes
C12 H14 0.95 no
C12 H15 0.95 no

loop_
_geom_contact_atom_site_label_1
_geom_contact_atom_site_label_2
_geom_contact_distance
_geom_contact_site_symmetry_2
_geom_contact_publ_flag
F1 N1 3.287(5) 1_554 no
F1 C11 3.332(5) 1_554 no
F1 C1 3.401(6) 1_554 no
F1 C6 3.412(6) 4_654 no
F1 C10 3.465(5) 1_554 no
F1 C7 3.492(7) 4_654 no
F1 C2 3.505(6) 1_554 no
F1 C3 3.544(5) 1_554 no
F2 C10 3.273(6) . no
F2 C6 3.418(6) 4_654 no
F2 C7 3.504(8) 4_654 no
F3 C3 3.198(6) . no
F3 C4 3.325(6) . no
F3 C1 3.402(6) 5_756 no
F3 C9 3.418(6) . no
F3 C10 3.437(6) . no
F3 C2 3.513(7) 5_756 no
F3 F8a 3.598(9) 6_654 no
F4 C12 3.148(6) 1_554 no
F4 N1 3.300(6) 1_554 no
F4 C11 3.302(5) 7_544 no
F4 C11 3.502(6) 1_554 no
F4 C13 3.528(6) 7_544 no
F5 C1 3.077(6) 1_554 no
F5 N1 3.141(5) 1_554 no
F5 C12 3.170(5) 1_554 no
F5 C2 3.279(6) 5_756 no
F5 N3 3.428(5) 7_544 no
F6 O1 3.165(6) . no
F6 C10 3.172(6) . no
F6 C11 3.190(6) . no
F6 N3 3.330(7) 7_544 no
F6 C12 3.470(7) 7_544 no
F7a C12 3.32(1) 2_447 no
F7a N3 3.34(2) 8_456 no
F7a C13 3.59(1) 2_447 no
F8a C8 2.950(7) 6_646 no
F8a N2 3.150(7) 6_646 no
F8a C5 3.320(9) 7_545 no
F8a C9 3.396(7) 6_646 no
F8a C6 3.562(8) 7_545 no
F9a C5 2.958(8) 6_645 no
F9a C6 3.218(9) 7_545 no
F9a C5 3.228(9) 7_545 no
F9a C4 3.247(8) 6_645 no
F9a C6 3.249(9) 6_645 no
F10a N3 3.069(9) 2_447 no
F10a F11a 3.30(1) 7_545 no
F10a C13 3.389(9) 2_447 no
F10a C7 3.47(1) 4_655 no
F10a C8 3.51(1) 6_646 no
F10a C8 3.540(8) 4_655 no
F11a N3 3.067(8) 8_456 no
F11a C8 3.375(8) 6_645 no
F11a N2 3.387(7) 6_645 no
F11a C7 3.541(9) 4_655 no
F12a C10 3.381(7) 7_545 no
F12a C7 3.453(9) 4_655 no
F12a C5 3.455(8) 7_545 no
O1 N3 2.959(4) 7_544 no
O1 C9 3.152(5) 5_756 no
O1 C8 3.204(5) 5_756 no
O1 C12 3.295(5) 7_544 no

loop_
_geom_hbond_atom_site_label_D
_geom_hbond_atom_site_label_H
_geom_hbond_atom_site_label_A
_geom_hbond_distance_DH
_geom_hbond_distance_HA
_geom_hbond_distance_DA
_geom_hbond_angle_DHA
_geom_hbond_site_symmetry_A
N3 H2 O1 0.95 2.03 2.959(4) 165.1 7_545
